data_2210014
loop_
_publ_author_name
'Lorenz, Peter'
'Jung, Walter'

_publ_section_title
;
 MgIr~3~Si~7~, a new magnesium iridium silicide with the ScRh~3~Si~7~
 type structure
;
_journal_issue 8
_journal_name_full 'Acta Crystallographica Section E'
_journal_page_first i173
_journal_page_last i175
_journal_paper_doi 10.1107/S1600536806025323
_journal_volume 62
_journal_year 2006
_chemical_formula_iupac 'Mg Ir3 Si7'
_chemical_formula_structural 'Mg Ir3 Si7'
_chemical_formula_sum 'Ir3 Mg Si7'
_chemical_formula_weight 797.54
_chemical_name_common 'magnesium triiridium heptasilicide'
_chemical_name_systematic
;
magnesium triiridium heptasilicide
;
_space_group_IT_number 167
_symmetry_cell_setting trigonal
_symmetry_space_group_name_Hall '-R 3 2"c'
_symmetry_space_group_name_H-M 'R -3 c :H'
_atom_sites_solution_primary direct
_atom_sites_solution_secondary difmap
_audit_creation_method SHELXL97
_cell_angle_alpha 90.00
_cell_angle_beta 90.00
_cell_angle_gamma 120.00
_cell_formula_units_Z 6
_cell_length_a 7.5232(8)
_cell_length_b 7.5232(8)
_cell_length_c 19.959(3)
_cell_measurement_reflns_used 28
_cell_measurement_temperature 294(3)
_cell_measurement_theta_max 48.36
_cell_measurement_theta_min 11.82
_cell_volume 978.3(2)
_computing_cell_refinement 'Guinier film method (Bach, 1978)'
_computing_data_collection 'X-AREA (Stoe & Cie, 2001)'
_computing_data_reduction 'X-AREA (Stoe & Cie, 2001)'
_computing_molecular_graphics 'DIAMOND (Brandenburg, 1999)'
_computing_publication_material SHELXL97
_computing_structure_refinement 'SHELXL97 (Sheldrick, 1997)'
_computing_structure_solution 'SHELXS97 (Sheldrick, 1997)'
_diffrn_ambient_temperature 294(3)
_diffrn_measured_fraction_theta_full 1.000
_diffrn_measured_fraction_theta_max 1.000
_diffrn_measurement_device_type 'Stoe IPDS-I'
_diffrn_measurement_method \w
_diffrn_radiation_monochromator graphite
_diffrn_radiation_source 'fine-focus sealed tube'
_diffrn_radiation_type MoK\a
_diffrn_radiation_wavelength 0.71073
_diffrn_reflns_av_R_equivalents 0.0478
_diffrn_reflns_av_sigmaI/netI 0.0206
_diffrn_reflns_limit_h_max 9
_diffrn_reflns_limit_h_min -9
_diffrn_reflns_limit_k_max 9
_diffrn_reflns_limit_k_min -9
_diffrn_reflns_limit_l_max 26
_diffrn_reflns_limit_l_min -26
_diffrn_reflns_number 2857
_diffrn_reflns_theta_full 28.13
_diffrn_reflns_theta_max 28.13
_diffrn_reflns_theta_min 3.73
_diffrn_standards_number 0
_exptl_absorpt_coefficient_mu 62.333
_exptl_absorpt_correction_T_max 0.3056
_exptl_absorpt_correction_T_min 0.0959
_exptl_absorpt_correction_type numerical
_exptl_absorpt_process_details
;
[X-RED (Stoe & Cie, 2001), after optimizing the crystal shape
using X-SHAPE (Stoe & Cie, 1999)]
;
_exptl_crystal_colour black
_exptl_crystal_density_diffrn 8.122
_exptl_crystal_density_method 'not measured'
_exptl_crystal_description parallelepiped
_exptl_crystal_F_000 2046
_exptl_crystal_size_max 0.055
_exptl_crystal_size_mid 0.040
_exptl_crystal_size_min 0.025
_refine_diff_density_max 1.277
_refine_diff_density_min -1.283
_refine_ls_extinction_coef 0.00157(7)
_refine_ls_extinction_expression Fc^*^=kFc[1+0.001xFc^2^\l^3^/sin(2\q)]^-1/4^
_refine_ls_extinction_method 'SHELXL97 (Sheldrick, 1997)'
_refine_ls_goodness_of_fit_ref 1.059
_refine_ls_matrix_type full
_refine_ls_number_parameters 20
_refine_ls_number_reflns 274
_refine_ls_number_restraints 0
_refine_ls_restrained_S_all 1.059
_refine_ls_R_factor_all 0.0218
_refine_ls_R_factor_gt 0.0180
_refine_ls_shift/su_max 0.000
_refine_ls_shift/su_mean 0.000
_refine_ls_structure_factor_coef Fsqd
_refine_ls_weighting_details 'w = 1/[\s^2^(Fo^2^)+(0.0238P)^2^+9.1966P] where P=(Fo^2^+2Fc^2^)/3'
_refine_ls_weighting_scheme calc
_refine_ls_wR_factor_gt 0.0434
_refine_ls_wR_factor_ref 0.0443
_reflns_number_gt 241
_reflns_number_total 274
_reflns_threshold_expression I>2\s(I)
_cod_data_source_file wm2021.cif
_cod_data_source_block I
_cod_depositor_comments
;
The following automatic conversions were performed:

'_chemical_melting_point' value 'not measured' was changed to '?' -
the value is undefined or not given.

Automatic conversion script
Id: cif_fix_values 1646 2011-03-28 12:23:43Z adriana 

The following automatic conversions were performed:

'_chemical_melting_point' value 'not measured' was changed to '?' -
the value is undefined or not given.

Automatic conversion script
Id: cif_fix_values 1715 2011-07-08 13:25:40Z adriana 
;
_cod_original_sg_symbol_H-M 'R -3 c'
_cod_database_code 2210014
_cod_database_fobs_code 2210014

loop_
_symmetry_equiv_pos_as_xyz
'x, y, z'
'-y, x-y, z'
'-x+y, -x, z'
'-x+y, y, z+1/2'
'x, x-y, z+1/2'
'-y, -x, z+1/2'
'x+2/3, y+1/3, z+1/3'
'-y+2/3, x-y+1/3, z+1/3'
'-x+y+2/3, -x+1/3, z+1/3'
'-x+y+2/3, y+1/3, z+5/6'
'x+2/3, x-y+1/3, z+5/6'
'-y+2/3, -x+1/3, z+5/6'
'x+1/3, y+2/3, z+2/3'
'-y+1/3, x-y+2/3, z+2/3'
'-x+y+1/3, -x+2/3, z+2/3'
'-x+y+1/3, y+2/3, z+7/6'
'x+1/3, x-y+2/3, z+7/6'
'-y+1/3, -x+2/3, z+7/6'
'-x, -y, -z'
'y, -x+y, -z'
'x-y, x, -z'
'x-y, -y, -z-1/2'
'-x, -x+y, -z-1/2'
'y, x, -z-1/2'
'-x+2/3, -y+1/3, -z+1/3'
'y+2/3, -x+y+1/3, -z+1/3'
'x-y+2/3, x+1/3, -z+1/3'
'x-y+2/3, -y+1/3, -z-1/6'
'-x+2/3, -x+y+1/3, -z-1/6'
'y+2/3, x+1/3, -z-1/6'
'-x+1/3, -y+2/3, -z+2/3'
'y+1/3, -x+y+2/3, -z+2/3'
'x-y+1/3, x+2/3, -z+2/3'
'x-y+1/3, -y+2/3, -z+1/6'
'-x+1/3, -x+y+2/3, -z+1/6'
'y+1/3, x+2/3, -z+1/6'

loop_
_atom_site_type_symbol
_atom_site_label
_atom_site_fract_x
_atom_site_fract_y
_atom_site_fract_z
_atom_site_U_iso_or_equiv
_atom_site_adp_type
_atom_site_calc_flag
_atom_site_refinement_flags
_atom_site_occupancy
Ir Ir 0.32379(5) 0.0000 0.2500 0.0043(2) Uani d S 1
Mg Mg 0.0000 0.0000 0.0000 0.0156(12) Uani d S 1
Si Si1 0.5372(3) 0.6797(3) 0.02944(8) 0.0084(4) Uani d . 1
Si Si2 0.0000 0.0000 0.2500 0.0048(8) Uani d S 1

loop_
_atom_site_aniso_label
_atom_site_aniso_U_11
_atom_site_aniso_U_22
_atom_site_aniso_U_33
_atom_site_aniso_U_12
_atom_site_aniso_U_13
_atom_site_aniso_U_23
Ir 0.0044(2) 0.0046(2) 0.0039(2) 0.00228(12) 0.00025(5) 0.00050(9)
Mg 0.0190(18) 0.0190(18) 0.009(2) 0.0095(9) 0.000 0.000
Si1 0.0110(9) 0.0070(8) 0.0071(7) 0.0045(7) 0.0012(6) -0.0006(6)
Si2 0.0028(11) 0.0028(11) 0.0089(18) 0.0014(6) 0.000 0.000

loop_
_atom_type_symbol
_atom_type_description
_atom_type_scat_dispersion_real
_atom_type_scat_dispersion_imag
_atom_type_scat_source
Mg Mg 0.0486 0.0363 'International Tables Vol C Tables 4.2.6.8 and 6.1.1.4'
Ir Ir -1.4442 7.9887 'International Tables Vol C Tables 4.2.6.8 and 6.1.1.4'
Si Si 0.0817 0.0704 'International Tables Vol C Tables 4.2.6.8 and 6.1.1.4'

loop_
_geom_angle_atom_site_label_1
_geom_angle_atom_site_label_2
_geom_angle_atom_site_label_3
_geom_angle_site_symmetry_1
_geom_angle_site_symmetry_3
_geom_angle
_geom_angle_publ_flag
Si1 Ir Si1 27_545 18_654 68.83(8) no
Si1 Ir Si2 27_545 . 145.58(4) no
Si1 Ir Si2 18_654 . 145.58(4) no
Si1 Ir Si1 27_545 34 135.91(5) no
Si1 Ir Si1 18_654 34 85.60(4) no
Si2 Ir Si1 . 34 67.12(4) no
Si1 Ir Si1 27_545 7_445 85.60(4) no
Si1 Ir Si1 18_654 7_445 135.91(5) no
Si2 Ir Si1 . 7_445 67.12(4) no
Si1 Ir Si1 34 7_445 134.23(9) no
Si1 Ir Si1 27_545 16_544 123.89(2) no
Si1 Ir Si1 18_654 16_544 63.09(8) no
Si2 Ir Si1 . 16_544 86.35(4) no
Si1 Ir Si1 34 16_544 67.11(7) no
Si1 Ir Si1 7_445 16_544 109.84(6) no
Si1 Ir Si1 27_545 25 63.09(8) no
Si1 Ir Si1 18_654 25 123.90(2) no
Si2 Ir Si1 . 25 86.35(4) no
Si1 Ir Si1 34 25 109.84(6) no
Si1 Ir Si1 7_445 25 67.11(7) no
Si1 Ir Si1 16_544 25 172.70(8) no
Si1 Ir Mg 27_545 7 69.26(4) no
Si1 Ir Mg 18_654 7 68.56(4) no
Si2 Ir Mg . 7 115.855(6) no
Si1 Ir Mg 34 7 134.27(4) no
Si1 Ir Mg 7_445 7 68.97(4) no
Si1 Ir Mg 16_544 7 67.62(4) no
Si1 Ir Mg 25 7 115.87(4) no
Si1 Ir Mg 27_545 16_544 68.56(4) no
Si1 Ir Mg 18_654 16_544 69.26(4) no
Si2 Ir Mg . 16_544 115.856(6) no
Si1 Ir Mg 34 16_544 68.97(4) no
Si1 Ir Mg 7_445 16_544 134.27(4) no
Si1 Ir Mg 16_544 16_544 115.87(4) no
Si1 Ir Mg 25 16_544 67.62(4) no
Mg Ir Mg 7 16_544 128.289(12) no
Si1 Ir Si1 27_545 17_444 101.57(5) no
Si1 Ir Si1 18_654 17_444 121.99(6) no
Si2 Ir Si1 . 17_444 63.72(3) no
Si1 Ir Si1 34 17_444 61.83(4) no
Si1 Ir Si1 7_445 17_444 97.34(6) no
Si1 Ir Si1 16_544 17_444 127.49(6) no
Si1 Ir Si1 25 17_444 48.32(6) no
Mg Ir Si1 7 17_444 163.56(3) no
Mg Ir Si1 16_544 17_444 55.04(3) no
Si1 Ir Si1 27_545 26_455 121.99(6) no
Si1 Ir Si1 18_654 26_455 101.58(5) no
Si2 Ir Si1 . 26_455 63.72(3) no
Si1 Ir Si1 34 26_455 97.34(6) no
Si1 Ir Si1 7_445 26_455 61.83(4) no
Si1 Ir Si1 16_544 26_455 48.32(6) no
Si1 Ir Si1 25 26_455 127.49(6) no
Mg Ir Si1 7 26_455 55.04(3) no
Mg Ir Si1 16_544 26_455 163.56(3) no
Si1 Ir Si1 17_444 26_455 127.44(5) no
Si1 Ir Si1 27_545 36_445 172.73(5) no
Si1 Ir Si1 18_654 36_445 105.68(4) no
Si2 Ir Si1 . 36_445 40.09(2) no
Si1 Ir Si1 7_445 36_445 101.64(5) no
Si1 Ir Si1 16_544 36_445 54.43(5) no
Si1 Ir Si1 25 36_445 118.97(3) no
Mg Ir Si1 7 36_445 113.78(3) no
Mg Ir Si1 16_544 36_445 105.31(3) no
Si1 Ir Si1 17_444 36_445 77.03(5) no
Si1 Ir Si1 26_455 36_445 63.067(16) no
Si1 Ir Si1 27_545 9_455 105.68(4) no
Si1 Ir Si1 18_654 9_455 172.73(5) no
Si1 Ir Si1 34 9_455 101.64(5) no
Si1 Ir Si1 16_544 9_455 118.97(3) no
Si1 Ir Si1 25 9_455 54.43(5) no
Mg Ir Si1 7 9_455 105.31(3) no
Mg Ir Si1 16_544 9_455 113.78(3) no
Si1 Ir Si1 17_444 9_455 63.067(16) no
Si1 Ir Si1 26_455 9_455 77.03(5) no
Si1 Ir Si1 36_445 9_455 80.18(5) no
Si1 Ir Ir 27_545 31_545 71.32(4) no
Si1 Ir Ir 18_654 31_545 139.85(4) no
Si2 Ir Ir . 31_545 74.387(9) no
Si1 Ir Ir 34 31_545 128.28(4) no
Si1 Ir Ir 16_544 31_545 143.47(4) no
Mg Ir Ir 7 31_545 92.996(10) no
Mg Ir Ir 16_544 31_545 100.514(8) no
Si1 Ir Ir 17_444 31_545 70.85(3) no
Si1 Ir Ir 26_455 31_545 95.15(3) no
Si1 Ir Ir 36_445 31_545 114.43(3) no
Si1 Ir Ir 27_545 25 139.85(4) no
Si1 Ir Ir 18_654 25 71.32(4) no
Si2 Ir Ir . 25 74.386(9) no
Si1 Ir Ir 7_445 25 128.28(4) no
Si1 Ir Ir 25 25 143.47(4) no
Mg Ir Ir 7 25 100.514(8) no
Mg Ir Ir 16_544 25 92.997(10) no
Si1 Ir Ir 17_444 25 95.15(3) no
Si1 Ir Ir 26_455 25 70.85(3) no
Si1 Ir Ir 9_455 25 114.43(3) no
Ir Ir Ir 31_545 25 148.773(19) no
Si1 Ir Si1 27_545 35_545 141.62(4) no
Si1 Ir Si1 18_654 35_545 120.68(3) no
Si1 Ir Si1 16_544 35_545 89.265(18) no
Si1 Ir Si1 25 35_545 85.00(5) no
Mg Ir Si1 7 35_545 148.59(3) no
Mg Ir Si1 16_544 35_545 80.25(2) no
Si1 Ir Si1 17_444 35_545 40.44(5) no
Si1 Ir Si1 26_455 35_545 93.81(2) no
Si1 Ir Si1 9_455 35_545 66.60(4) no
Ir Ir Si1 31_545 35_545 93.94(3) no
Ir Ir Si1 25 35_545 60.60(2) no
Si1 Ir Si1 27_545 8 120.68(3) no
Si1 Ir Si1 18_654 8 141.62(4) no
Si1 Ir Si1 34 8 101.84(5) no
Si1 Ir Si1 16_544 8 85.01(5) no
Si1 Ir Si1 25 8 89.264(18) no
Mg Ir Si1 7 8 80.25(2) no
Mg Ir Si1 16_544 8 148.59(3) no
Si1 Ir Si1 17_444 8 93.81(2) no
Si1 Ir Si1 36_445 8 66.60(4) no
Ir Ir Si1 31_545 8 60.60(2) no
Ir Ir Si1 25 8 93.94(3) no
Si1 Ir Si1 35_545 8 76.68(5) no
Si1 Ir Si1 18_654 26_445 88.66(5) no
Si2 Ir Si1 . 26_445 120.88(2) no
Si1 Ir Si1 34 26_445 114.12(4) no
Si1 Ir Si1 7_445 26_445 89.46(5) no
Si1 Ir Si1 16_544 26_445 151.74(4) no
Si1 Ir Si1 25 26_445 35.37(4) no
Mg Ir Si1 7 26_445 102.71(2) no
Mg Ir Si1 16_544 26_445 48.12(2) no
Si1 Ir Si1 17_444 26_445 67.02(2) no
Si1 Ir Si1 26_455 26_445 147.66(5) no
Si1 Ir Si1 36_445 26_445 143.47(4) no
Si1 Ir Si1 9_455 26_445 88.954(11) no
Ir Ir Si1 31_545 26_445 59.95(2) no
Ir Ir Si1 25 26_445 140.99(2) no
Si1 Ir Si1 35_545 26_445 107.27(4) no
Si1 Ir Si1 8 26_445 120.55(3) no
Si1 Ir Si1 27_545 17_554 88.66(5) no
Si1 Ir Si1 18_654 17_554 34.56(4) no
Si2 Ir Si1 . 17_554 120.88(2) no
Si1 Ir Si1 34 17_554 89.46(5) no
Si1 Ir Si1 7_445 17_554 114.12(5) no
Si1 Ir Si1 16_544 17_554 35.37(5) no
Si1 Ir Si1 25 17_554 151.74(4) no
Mg Ir Si1 7 17_554 48.12(2) no
Mg Ir Si1 16_544 17_554 102.70(2) no
Si1 Ir Si1 17_444 17_554 147.66(5) no
Si1 Ir Si1 26_455 17_554 67.02(2) no
Si1 Ir Si1 36_445 17_554 88.955(11) no
Si1 Ir Si1 9_455 17_554 143.47(4) no
Ir Ir Si1 31_545 17_554 140.99(2) no
Ir Ir Si1 25 17_554 59.95(2) no
Si1 Ir Si1 35_545 17_554 120.55(3) no
Si1 Ir Si1 8 17_554 107.27(4) no
Si1 Ir Si1 26_445 17_554 118.24(5) no
Si1 Ir Ir 27_545 32 94.16(4) no
Si1 Ir Ir 18_654 32 114.03(4) no
Si2 Ir Ir . 32 73.093(4) no
Si1 Ir Ir 34 32 129.54(4) no
Si1 Ir Ir 16_544 32 80.91(4) no
Si1 Ir Ir 25 32 96.94(4) no
Mg Ir Ir 7 32 46.458(4) no
Mg Ir Ir 16_544 32 160.4800(10) no
Si1 Ir Ir 17_444 32 123.82(3) no
Si1 Ir Ir 26_455 32 35.50(3) no
Si1 Ir Ir 36_445 32 92.49(3) no
Si1 Ir Ir 9_455 32 60.77(3) no
Ir Ir Ir 31_545 32 64.026(10) no
Ir Ir Ir 25 32 106.345(10) no
Si1 Ir Ir 35_545 32 111.30(2) no
Si1 Ir Ir 8 32 34.98(2) no
Si1 Ir Ir 26_445 32 112.40(2) no
Si1 Ir Ir 17_554 32 85.26(2) no
Ir Mg Ir 27_445 15_554 180.000(5) no
Ir Mg Ir 27_445 13_444 87.081(7) no
Ir Mg Ir 15_554 13_444 92.919(7) no
Ir Mg Ir 27_445 25 92.919(7) no
Ir Mg Ir 15_554 25 87.081(7) no
Ir Mg Ir 13_444 25 180.0 no
Ir Mg Ir 27_445 14_544 87.082(7) no
Ir Mg Ir 15_554 14_544 92.918(7) no
Ir Mg Ir 13_444 14_544 92.918(7) no
Ir Mg Ir 25 14_544 87.082(7) no
Ir Mg Ir 27_445 26_455 92.918(7) no
Ir Mg Ir 15_554 26_455 87.082(7) no
Ir Mg Ir 13_444 26_455 87.082(7) no
Ir Mg Ir 25 26_455 92.918(7) no
Ir Mg Ir 14_544 26_455 180.0 no
Ir Mg Si1 27_445 12_554 94.68(3) no
Ir Mg Si1 15_554 12_554 85.32(3) no
Ir Mg Si1 13_444 12_554 46.23(3) no
Ir Mg Si1 25 12_554 133.77(3) no
Ir Mg Si1 14_544 12_554 47.99(3) no
Ir Mg Si1 26_455 12_554 132.01(3) no
Ir Mg Si1 27_445 36_445 85.32(3) no
Ir Mg Si1 15_554 36_445 94.68(3) no
Ir Mg Si1 13_444 36_445 133.77(3) no
Ir Mg Si1 25 36_445 46.23(3) no
Ir Mg Si1 14_544 36_445 132.01(3) no
Ir Mg Si1 26_455 36_445 47.99(3) no
Si1 Mg Si1 12_554 36_445 180.00(7) no
Ir Mg Si1 27_445 11_454 132.01(3) no
Ir Mg Si1 15_554 11_454 47.99(3) no
Ir Mg Si1 13_444 11_454 85.32(3) no
Ir Mg Si1 25 11_454 94.68(3) no
Ir Mg Si1 14_544 11_454 46.24(3) no
Ir Mg Si1 26_455 11_454 133.76(3) no
Si1 Mg Si1 12_554 11_454 48.83(5) no
Si1 Mg Si1 36_445 11_454 131.17(5) no
Ir Mg Si1 27_445 35_545 47.99(3) no
Ir Mg Si1 15_554 35_545 132.01(3) no
Ir Mg Si1 13_444 35_545 94.68(3) no
Ir Mg Si1 25 35_545 85.32(3) no
Ir Mg Si1 14_544 35_545 133.76(3) no
Ir Mg Si1 26_455 35_545 46.24(3) no
Si1 Mg Si1 12_554 35_545 131.17(5) no
Si1 Mg Si1 36_445 35_545 48.83(5) no
Si1 Mg Si1 11_454 35_545 180.00(8) no
Ir Mg Si1 27_445 34 46.23(3) no
Ir Mg Si1 15_554 34 133.77(3) no
Ir Mg Si1 13_444 34 132.01(3) no
Ir Mg Si1 25 34 47.99(3) no
Ir Mg Si1 14_544 34 94.68(3) no
Ir Mg Si1 26_455 34 85.32(3) no
Si1 Mg Si1 12_554 34 131.17(5) no
Si1 Mg Si1 36_445 34 48.83(5) no
Si1 Mg Si1 11_454 34 131.17(5) no
Si1 Mg Si1 35_545 34 48.83(5) no
Ir Mg Si1 27_445 10_444 133.77(3) no
Ir Mg Si1 15_554 10_444 46.23(3) no
Ir Mg Si1 13_444 10_444 47.99(3) no
Ir Mg Si1 25 10_444 132.01(3) no
Ir Mg Si1 14_544 10_444 85.32(3) no
Ir Mg Si1 26_455 10_444 94.68(3) no
Si1 Mg Si1 12_554 10_444 48.83(5) no
Si1 Mg Si1 36_445 10_444 131.17(5) no
Si1 Mg Si1 11_454 10_444 48.83(5) no
Si1 Mg Si1 35_545 10_444 131.17(5) no
Si1 Mg Si1 34 10_444 180.00(8) no
Ir Mg Si1 27_445 3_565 133.46(3) no
Ir Mg Si1 15_554 3_565 46.54(3) no
Ir Mg Si1 13_444 3_565 133.99(3) no
Ir Mg Si1 25 3_565 46.01(3) no
Ir Mg Si1 14_544 3_565 107.46(3) no
Ir Mg Si1 26_455 3_565 72.54(3) no
Si1 Mg Si1 12_554 3_565 128.22(6) no
Si1 Mg Si1 36_445 3_565 51.78(6) no
Si1 Mg Si1 11_454 3_565 80.63(3) no
Si1 Mg Si1 35_545 3_565 99.37(3) no
Si1 Mg Si1 34 3_565 87.89(3) no
Si1 Mg Si1 10_444 3_565 92.11(3) no
Ir Mg Si1 27_445 1_445 72.54(3) no
Ir Mg Si1 15_554 1_445 107.46(3) no
Ir Mg Si1 13_444 1_445 46.54(3) no
Ir Mg Si1 25 1_445 133.46(3) no
Ir Mg Si1 14_544 1_445 133.99(3) no
Ir Mg Si1 26_455 1_445 46.01(3) no
Si1 Mg Si1 12_554 1_445 92.11(3) no
Si1 Mg Si1 36_445 1_445 87.89(3) no
Si1 Mg Si1 11_454 1_445 128.22(6) no
Si1 Mg Si1 35_545 1_445 51.78(6) no
Si1 Mg Si1 34 1_445 99.37(3) no
Si1 Mg Si1 10_444 1_445 80.63(3) no
Si1 Mg Si1 3_565 1_445 116.590(18) no
Ir Mg Si1 27_445 21_545 46.54(3) no
Ir Mg Si1 15_554 21_545 133.46(3) no
Ir Mg Si1 13_444 21_545 46.01(3) no
Ir Mg Si1 25 21_545 133.99(3) no
Ir Mg Si1 14_544 21_545 72.54(3) no
Ir Mg Si1 26_455 21_545 107.46(3) no
Si1 Mg Si1 12_554 21_545 51.78(6) no
Si1 Mg Si1 36_445 21_545 128.22(6) no
Si1 Mg Si1 11_454 21_545 99.37(3) no
Si1 Mg Si1 35_545 21_545 80.63(3) no
Si1 Mg Si1 34 21_545 92.11(3) no
Si1 Mg Si1 10_444 21_545 87.89(3) no
Si1 Mg Si1 3_565 21_545 180.00(6) no
Si1 Mg Si1 1_445 21_545 63.410(18) no
Ir Mg Si1 27_445 19_665 107.46(3) no
Ir Mg Si1 15_554 19_665 72.54(3) no
Ir Mg Si1 13_444 19_665 133.46(3) no
Ir Mg Si1 25 19_665 46.54(3) no
Ir Mg Si1 14_544 19_665 46.01(3) no
Ir Mg Si1 26_455 19_665 133.99(3) no
Si1 Mg Si1 12_554 19_665 87.89(3) no
Si1 Mg Si1 36_445 19_665 92.11(3) no
Si1 Mg Si1 11_454 19_665 51.78(6) no
Si1 Mg Si1 35_545 19_665 128.22(6) no
Si1 Mg Si1 34 19_665 80.63(3) no
Si1 Mg Si1 10_444 19_665 99.37(3) no
Si1 Mg Si1 3_565 19_665 63.410(18) no
Si1 Mg Si1 1_445 19_665 180.00(6) no
Si1 Mg Si1 21_545 19_665 116.590(18) no
Ir Mg Si1 27_445 20_455 133.99(3) no
Ir Mg Si1 15_554 20_455 46.01(3) no
Ir Mg Si1 13_444 20_455 72.54(3) no
Ir Mg Si1 25 20_455 107.46(3) no
Ir Mg Si1 14_544 20_455 133.46(3) no
Ir Mg Si1 26_455 20_455 46.54(3) no
Si1 Mg Si1 12_554 20_455 99.37(3) no
Si1 Mg Si1 36_445 20_455 80.63(3) no
Si1 Mg Si1 11_454 20_455 87.89(3) no
Si1 Mg Si1 35_545 20_455 92.11(3) no
Si1 Mg Si1 34 20_455 128.23(6) no
Si1 Mg Si1 10_444 20_455 51.77(6) no
Si1 Mg Si1 3_565 20_455 63.410(18) no
Si1 Mg Si1 1_445 20_455 63.410(18) no
Si1 Mg Si1 21_545 20_455 116.590(18) no
Si1 Mg Si1 19_665 20_455 116.590(18) no
Ir Mg Si1 27_445 2_655 46.01(3) no
Ir Mg Si1 15_554 2_655 133.99(3) no
Ir Mg Si1 13_444 2_655 107.46(3) no
Ir Mg Si1 25 2_655 72.54(3) no
Ir Mg Si1 14_544 2_655 46.54(3) no
Ir Mg Si1 26_455 2_655 133.46(3) no
Si1 Mg Si1 12_554 2_655 80.63(3) no
Si1 Mg Si1 36_445 2_655 99.37(3) no
Si1 Mg Si1 11_454 2_655 92.11(3) no
Si1 Mg Si1 35_545 2_655 87.89(3) no
Si1 Mg Si1 34 2_655 51.77(6) no
Si1 Mg Si1 10_444 2_655 128.23(6) no
Si1 Mg Si1 3_565 2_655 116.590(18) no
Si1 Mg Si1 1_445 2_655 116.590(18) no
Si1 Mg Si1 21_545 2_655 63.410(18) no
Si1 Mg Si1 19_665 2_655 63.410(18) no
Si1 Mg Si1 20_455 2_655 180.00(6) no
Ir Si1 Ir 26_565 13_554 118.90(7) no
Ir Si1 Ir 26_565 25 127.05(7) no
Ir Si1 Ir 13_554 25 112.89(7) no
Ir Si1 Si1 26_565 3_565 113.27(7) no
Ir Si1 Si1 13_554 3_565 107.83(5) no
Ir Si1 Si1 25 3_565 56.82(7) no
Ir Si1 Si1 26_565 2_665 60.09(7) no
Ir Si1 Si1 13_554 2_665 111.28(5) no
Ir Si1 Si1 25 2_665 110.39(7) no
Si1 Si1 Si1 3_565 2_665 60.0 no
Ir Si1 Si2 26_565 13_554 109.76(6) no
Ir Si1 Si2 13_554 13_554 56.28(4) no
Ir Si1 Si2 25 13_554 107.16(6) no
Si1 Si1 Si2 3_565 13_554 61.48(3) no
Si1 Si1 Si2 2_665 13_554 61.48(3) no
Ir Si1 Si1 26_565 35_655 55.59(4) no
Ir Si1 Si1 13_554 35_655 121.84(10) no
Ir Si1 Si1 25 35_655 88.50(6) no
Si1 Si1 Si1 3_565 35_655 128.02(7) no
Si1 Si1 Si1 2_665 35_655 109.78(4) no
Si2 Si1 Si1 13_554 35_655 163.81(6) no
Ir Si1 Si1 26_565 19_665 169.54(12) no
Ir Si1 Si1 13_554 19_665 57.49(6) no
Ir Si1 Si1 25 19_665 55.40(6) no
Si1 Si1 Si1 3_565 19_665 76.85(11) no
Si1 Si1 Si1 2_665 19_665 130.03(10) no
Si2 Si1 Si1 13_554 19_665 76.94(7) no
Si1 Si1 Si1 35_655 19_665 116.58(7) no
Ir Si1 Mg 26_565 16_554 65.20(4) no
Ir Si1 Mg 13_554 16_554 173.40(8) no
Ir Si1 Mg 25 16_554 64.39(4) no
Si1 Si1 Mg 3_565 16_554 65.58(3) no
Si1 Si1 Mg 2_665 16_554 65.59(3) no
Si2 Si1 Mg 13_554 16_554 118.03(6) no
Si1 Si1 Mg 35_655 16_554 64.62(6) no
Si1 Si1 Mg 19_665 16_554 119.47(9) no
Ir Si1 Mg 26_565 1_665 64.73(4) no
Ir Si1 Mg 13_554 1_665 64.49(4) no
Ir Si1 Mg 25 1_665 136.42(7) no
Si1 Si1 Mg 3_565 1_665 165.83(6) no
Si1 Si1 Mg 2_665 1_665 110.36(9) no
Si2 Si1 Mg 13_554 1_665 105.28(5) no
Si1 Si1 Mg 35_655 1_665 63.60(7) no
Si1 Si1 Mg 19_665 1_665 106.16(9) no
Mg Si1 Mg 16_554 1_665 121.82(5) no
Ir Si1 Si1 26_565 20_565 47.54(3) no
Ir Si1 Si1 13_554 20_565 77.46(6) no
Ir Si1 Si1 25 20_565 164.10(7) no
Si1 Si1 Si1 3_565 20_565 109.33(9) no
Si1 Si1 Si1 2_665 20_565 53.74(9) no
Si2 Si1 Si1 13_554 20_565 67.69(6) no
Si1 Si1 Si1 35_655 20_565 96.12(5) no
Si1 Si1 Si1 19_665 20_565 133.35(11) no
Mg Si1 Si1 16_554 20_565 103.93(6) no
Mg Si1 Si1 1_665 20_565 58.295(9) no
Ir Si1 Si1 26_565 21_655 120.42(4) no
Ir Si1 Si1 13_554 21_655 46.86(5) no
Ir Si1 Si1 25 21_655 87.51(6) no
Si1 Si1 Si1 3_565 21_655 126.26(9) no
Si1 Si1 Si1 2_665 21_655 157.29(6) no
Si2 Si1 Si1 13_554 21_655 100.67(8) no
Si1 Si1 Si1 35_655 21_655 83.70(5) no
Si1 Si1 Si1 19_665 21_655 49.41(9) no
Mg Si1 Si1 16_554 21_655 136.86(8) no
Mg Si1 Si1 1_665 21_655 58.295(9) no
Si1 Si1 Si1 20_565 21_655 108.08(6) no
Ir Si1 Si2 26_565 25 121.74(6) no
Ir Si1 Si2 13_554 25 90.46(5) no
Ir Si1 Si2 25 25 45.97(3) no
Si1 Si1 Si2 3_565 25 101.36(9) no
Si1 Si1 Si2 2_665 25 154.37(6) no
Si2 Si1 Si2 13_554 25 127.96(6) no
Si1 Si1 Si2 35_655 25 66.15(3) no
Si1 Si1 Si2 19_665 25 51.02(6) no
Mg Si1 Si2 16_554 25 91.32(4) no
Mg Si1 Si2 1_665 25 90.86(4) no
Si1 Si1 Si2 20_565 25 149.15(4) no
Si1 Si1 Si2 21_655 25 47.59(4) no
Ir Si1 Ir 26_565 27 90.60(5) no
Ir Si1 Ir 13_554 27 84.14(5) no
Ir Si1 Ir 25 27 84.17(5) no
Si1 Si1 Ir 3_565 27 140.94(8) no
Si1 Si1 Ir 2_665 27 150.56(8) no
Si2 Si1 Ir 13_554 27 140.33(6) no
Si1 Si1 Ir 19_665 27 79.39(7) no
Mg Si1 Ir 16_554 27 101.28(4) no
Mg Si1 Ir 1_665 27 52.42(3) no
Si1 Si1 Ir 20_565 27 109.55(3) no
Ir Si1 Si1 26_565 10_554 84.86(4) no
Ir Si1 Si1 25 10_554 148.01(4) no
Si1 Si1 Si1 3_565 10_554 117.22(5) no
Si1 Si1 Si1 2_665 10_554 86.17(6) no
Si2 Si1 Si1 13_554 10_554 55.89(3) no
Si1 Si1 Si1 35_655 10_554 112.12(9) no
Si1 Si1 Si1 19_665 10_554 92.84(7) no
Mg Si1 Si1 16_554 10_554 146.02(5) no
Mg Si1 Si1 1_665 10_554 49.39(4) no
Si1 Si1 Si1 21_655 10_554 71.60(5) no
Si2 Si1 Si1 25 10_554 119.18(7) no
Ir Si1 Si1 27 10_554 94.38(6) no
Ir Si1 Si1 26_565 16_544 97.63(4) no
Ir Si1 Si1 13_554 16_544 131.42(7) no
Si1 Si1 Si1 3_565 16_544 82.49(6) no
Si1 Si1 Si1 2_665 16_544 114.56(5) no
Si2 Si1 Si1 13_554 16_544 140.88(6) no
Si1 Si1 Si1 35_655 16_544 54.18(4) no
Si1 Si1 Si1 19_665 16_544 80.65(7) no
Mg Si1 Si1 16_554 16_544 49.97(3) no
Mg Si1 Si1 1_665 16_544 111.59(6) no
Si1 Si1 Si1 20_565 16_544 145.17(5) no
Si1 Si1 Si1 21_655 16_544 88.13(8) no
Ir Si1 Si1 27 16_544 63.29(5) no
Si1 Si1 Si1 10_554 16_544 157.47(10) no
Ir Si1 Ir 26_565 14_554 74.32(4) no
Ir Si1 Ir 13_554 14_554 76.45(4) no
Ir Si1 Ir 25 14_554 130.18(6) no
Si1 Si1 Ir 3_565 14_554 73.54(4) no
Si1 Si1 Ir 35_655 14_554 129.67(3) no
Si1 Si1 Ir 19_665 14_554 112.41(8) no
Mg Si1 Ir 16_554 14_554 100.57(4) no
Mg Si1 Ir 1_665 14_554 92.72(4) no
Si1 Si1 Ir 21_655 14_554 122.45(7) no
Si2 Si1 Ir 25 14_554 163.30(5) no
Ir Si1 Ir 27 14_554 144.99(5) no
Si1 Si1 Ir 10_554 14_554 53.64(3) no
Si1 Si1 Ir 16_544 14_554 148.54(7) no
Ir Si1 Ir 26_565 15_554 129.78(6) no
Ir Si1 Ir 13_554 15_554 74.66(4) no
Ir Si1 Ir 25 15_554 73.43(4) no
Si1 Si1 Ir 2_665 15_554 69.87(4) no
Si1 Si1 Ir 35_655 15_554 159.87(9) no
Si1 Si1 Ir 19_665 15_554 60.17(7) no
Mg Si1 Ir 16_554 15_554 98.74(4) no
Mg Si1 Ir 1_665 15_554 136.22(5) no
Si1 Si1 Ir 20_565 15_554 99.08(6) no
Si1 Si1 Ir 21_655 15_554 103.86(6) no
Si2 Si1 Ir 25 15_554 104.98(4) no
Ir Si1 Ir 27 15_554 139.56(5) no
Si1 Si1 Ir 10_554 15_554 88.01(4) no
Si1 Si1 Ir 16_544 15_554 106.82(4) no
Ir Si1 Ir 14_554 15_554 61.88(3) no
Ir Si1 Ir 26_565 27_455 79.04(4) no
Ir Si1 Ir 13_554 27_455 127.70(6) no
Ir Si1 Ir 25 27_455 78.23(4) no
Si2 Si1 Ir 13_554 27_455 71.49(4) no
Si1 Si1 Ir 35_655 27_455 108.90(7) no
Si1 Si1 Ir 19_665 27_455 111.09(9) no
Mg Si1 Ir 16_554 27_455 46.56(2) no
Mg Si1 Ir 1_665 27_455 140.42(5) no
Si1 Si1 Ir 20_565 27_455 85.88(5) no
Si1 Si1 Ir 21_655 27_455 160.48(5) no
Si2 Si1 Ir 25 27_455 123.00(5) no
Ir Si1 Ir 27 27_455 147.66(5) no
Si1 Si1 Ir 10_554 27_455 114.78(6) no
Si1 Si1 Ir 16_544 27_455 87.59(5) no
Ir Si1 Ir 14_554 27_455 61.15(3) no
Ir Si1 Ir 15_554 27_455 59.46(3) no
Ir Si1 Si1 13_554 36 109.83(5) no
Ir Si1 Si1 25 36 121.27(7) no
Si1 Si1 Si1 3_565 36 137.77(7) no
Si1 Si1 Si1 2_665 36 88.66(9) no
Si2 Si1 Si1 13_554 36 129.89(6) no
Si1 Si1 Si1 19_665 36 141.10(11) no
Mg Si1 Si1 16_554 36 76.26(6) no
Mg Si1 Si1 1_665 36 45.797(16) no
Si1 Si1 Si1 20_565 36 62.207(19) no
Si1 Si1 Si1 21_655 36 93.85(3) no
Si2 Si1 Si1 25 36 96.78(6) no
Ir Si1 Si1 27 36 62.14(4) no
Si1 Si1 Si1 10_554 36 85.00(4) no
Si1 Si1 Si1 16_544 36 86.71(5) no
Ir Si1 Si1 14_554 36 97.40(5) no
Ir Si1 Si1 15_554 36 157.83(7) no
Ir Si1 Si1 27_455 36 104.90(6) no
Ir Si2 Ir 3 2 120.0 no
Ir Si2 Ir 3 . 120.0 no
Ir Si2 Ir 2 . 120.0 no
Ir Si2 Si1 3 7_445 107.60(4) no
Ir Si2 Si1 2 7_445 104.36(4) no
Ir Si2 Si1 . 7_445 56.60(4) no
Ir Si2 Si1 3 36_445 107.60(4) no
Ir Si2 Si1 2 36_445 56.60(4) no
Ir Si2 Si1 . 36_445 104.36(4) no
Si1 Si2 Si1 7_445 36_445 144.80(8) no
Ir Si2 Si1 3 35_545 56.60(4) no
Ir Si2 Si1 2 35_545 104.36(4) no
Ir Si2 Si1 . 35_545 107.60(4) no
Si1 Si2 Si1 7_445 35_545 151.27(7) no
Si1 Si2 Si1 36_445 35_545 57.05(6) no
Ir Si2 Si1 3 9_455 56.60(4) no
Ir Si2 Si1 2 9_455 107.60(4) no
Ir Si2 Si1 . 9_455 104.36(4) no
Si1 Si2 Si1 7_445 9_455 57.05(6) no
Si1 Si2 Si1 36_445 9_455 151.27(7) no
Si1 Si2 Si1 35_545 9_455 113.20(7) no
Ir Si2 Si1 3 8 104.36(4) no
Ir Si2 Si1 2 8 56.60(4) no
Ir Si2 Si1 . 8 107.60(4) no
Si1 Si2 Si1 7_445 8 57.04(6) no
Si1 Si2 Si1 36_445 8 113.20(7) no
Si1 Si2 Si1 35_545 8 144.80(7) no
Si1 Si2 Si1 9_455 8 57.04(6) no
Ir Si2 Si1 3 34 104.36(4) no
Ir Si2 Si1 2 34 107.60(4) no
Ir Si2 Si1 . 34 56.60(4) no
Si1 Si2 Si1 7_445 34 113.20(7) no
Si1 Si2 Si1 36_445 34 57.05(6) no
Si1 Si2 Si1 35_545 34 57.04(6) no
Si1 Si2 Si1 9_455 34 144.80(7) no
Si1 Si2 Si1 8 34 151.27(7) no
Ir Si2 Si1 3 18_554 76.03(3) no
Ir Si2 Si1 2 18_554 47.68(3) no
Ir Si2 Si1 . 18_554 156.15(3) no
Si1 Si2 Si1 7_445 18_554 139.56(6) no
Si1 Si2 Si1 36_445 18_554 52.04(6) no
Si1 Si2 Si1 35_545 18_554 64.72(5) no
Si1 Si2 Si1 9_455 18_554 99.29(3) no
Si1 Si2 Si1 8 18_554 82.75(3) no
Si1 Si2 Si1 34 18_554 104.23(3) no
Ir Si2 Si1 3 25 76.03(3) no
Ir Si2 Si1 2 25 156.15(3) no
Ir Si2 Si1 . 25 47.68(3) no
Si1 Si2 Si1 7_445 25 52.04(6) no
Si1 Si2 Si1 36_445 25 139.56(6) no
Si1 Si2 Si1 35_545 25 99.29(3) no
Si1 Si2 Si1 9_455 25 64.72(5) no
Si1 Si2 Si1 8 25 104.23(3) no
Si1 Si2 Si1 34 25 82.75(3) no
Si1 Si2 Si1 18_554 25 152.07(6) no
Ir Si2 Si1 3 26_455 156.15(3) no
Ir Si2 Si1 2 26_455 47.68(3) no
Ir Si2 Si1 . 26_455 76.04(3) no
Si1 Si2 Si1 7_445 26_455 64.72(5) no
Si1 Si2 Si1 36_445 26_455 82.75(3) no
Si1 Si2 Si1 35_545 26_455 139.56(6) no
Si1 Si2 Si1 9_455 26_455 104.23(3) no
Si1 Si2 Si1 8 26_455 52.04(6) no
Si1 Si2 Si1 34 26_455 99.29(3) no
Si1 Si2 Si1 18_554 26_455 95.35(6) no
Si1 Si2 Si1 25 26_455 110.37(3) no
Ir Si2 Si1 3 16_544 156.15(3) no
Ir Si2 Si1 2 16_544 76.04(3) no
Ir Si2 Si1 . 16_544 47.68(3) no
Si1 Si2 Si1 7_445 16_544 82.75(3) no
Si1 Si2 Si1 36_445 16_544 64.72(5) no
Si1 Si2 Si1 35_545 16_544 104.23(3) no
Si1 Si2 Si1 9_455 16_544 139.56(6) no
Si1 Si2 Si1 8 16_544 99.29(3) no
Si1 Si2 Si1 34 16_544 52.04(6) no
Si1 Si2 Si1 18_554 16_544 110.37(3) no
Si1 Si2 Si1 25 16_544 95.35(6) no
Si1 Si2 Si1 26_455 16_544 47.69(6) no
Ir Si2 Si1 3 17_444 47.68(3) no
Ir Si2 Si1 2 17_444 156.15(3) no
Ir Si2 Si1 . 17_444 76.03(3) no
Si1 Si2 Si1 7_445 17_444 99.29(3) no
Si1 Si2 Si1 36_445 17_444 104.23(3) no
Si1 Si2 Si1 35_545 17_444 52.04(6) no
Si1 Si2 Si1 9_455 17_444 82.75(3) no
Si1 Si2 Si1 8 17_444 139.56(6) no
Si1 Si2 Si1 34 17_444 64.72(5) no
Si1 Si2 Si1 18_554 17_444 110.37(3) no
Si1 Si2 Si1 25 17_444 47.69(6) no
Si1 Si2 Si1 26_455 17_444 152.07(6) no
Si1 Si2 Si1 16_544 17_444 110.37(3) no
Ir Si2 Si1 3 27_445 47.68(3) no
Ir Si2 Si1 2 27_445 76.03(3) no
Ir Si2 Si1 . 27_445 156.15(3) no
Si1 Si2 Si1 7_445 27_445 104.23(3) no
Si1 Si2 Si1 36_445 27_445 99.29(3) no
Si1 Si2 Si1 35_545 27_445 82.75(3) no
Si1 Si2 Si1 9_455 27_445 52.04(6) no
Si1 Si2 Si1 8 27_445 64.72(5) no
Si1 Si2 Si1 34 27_445 139.56(6) no
Si1 Si2 Si1 18_554 27_445 47.69(6) no
Si1 Si2 Si1 25 27_445 110.37(3) no
Si1 Si2 Si1 26_455 27_445 110.37(3) no
Si1 Si2 Si1 16_544 27_445 152.07(6) no
Si1 Si2 Si1 17_444 27_445 95.35(6) no
Ir Si2 Ir 3 27_445 71.546(5) no
Ir Si2 Ir 2 27_445 127.399(5) no
Ir Si2 Ir . 27_445 73.093(3) no
Si1 Si2 Ir 7_445 27_445 121.28(4) no
Si1 Si2 Ir 36_445 27_445 70.86(4) no
Si1 Si2 Ir 9_455 27_445 118.17(4) no
Si1 Si2 Ir 8 27_445 175.22(4) no
Si1 Si2 Ir 18_554 27_445 98.41(3) no
Si1 Si2 Ir 25 27_445 72.60(3) no
Si1 Si2 Ir 26_455 27_445 132.19(3) no
Si1 Si2 Ir 16_544 27_445 84.69(3) no
Si1 Si2 Ir 27_445 27_445 112.69(3) no
Ir Si2 Ir 3 33_445 71.546(5) no
Ir Si2 Ir 2 33_445 73.093(3) no
Ir Si2 Ir . 33_445 127.399(5) no
Si1 Si2 Ir 7_445 33_445 70.86(4) no
Si1 Si2 Ir 36_445 33_445 121.28(4) no
Si1 Si2 Ir 35_545 33_445 118.17(4) no
Si1 Si2 Ir 34 33_445 175.22(4) no
Si1 Si2 Ir 18_554 33_445 72.60(3) no
Si1 Si2 Ir 25 33_445 98.41(3) no
Si1 Si2 Ir 26_455 33_445 84.69(3) no
Si1 Si2 Ir 16_544 33_445 132.19(3) no
Si1 Si2 Ir 17_444 33_445 112.69(3) no
Ir Si2 Ir 27_445 33_445 143.091(10) no
Ir Si2 Ir 3 32 127.399(5) no
Ir Si2 Ir 2 32 71.546(5) no
Ir Si2 Ir . 32 73.093(3) no
Si1 Si2 Ir 36_445 32 118.17(4) no
Si1 Si2 Ir 35_545 32 175.22(4) no
Si1 Si2 Ir 9_455 32 70.86(4) no
Si1 Si2 Ir 34 32 121.28(4) no
Si1 Si2 Ir 18_554 32 112.69(3) no
Si1 Si2 Ir 25 32 84.69(3) no
Si1 Si2 Ir 16_544 32 72.60(3) no
Si1 Si2 Ir 17_444 32 132.19(3) no
Si1 Si2 Ir 27_445 32 98.41(3) no
Ir Si2 Ir 27_445 32 146.186(7) no
Ir Si2 Ir 33_445 32 63.492(9) no
Ir Si2 Ir 3 25 127.399(5) no
Ir Si2 Ir 2 25 73.093(4) no
Ir Si2 Ir . 25 71.546(5) no
Si1 Si2 Ir 7_445 25 118.17(4) no
Si1 Si2 Ir 35_545 25 70.86(4) no
Si1 Si2 Ir 9_455 25 175.22(4) no
Si1 Si2 Ir 8 25 121.28(4) no
Si1 Si2 Ir 18_554 25 84.69(3) no
Si1 Si2 Ir 25 25 112.69(3) no
Si1 Si2 Ir 26_455 25 72.60(3) no
Si1 Si2 Ir 17_444 25 98.41(3) no
Si1 Si2 Ir 27_445 25 132.19(3) no
Ir Si2 Ir 27_445 25 63.492(9) no
Ir Si2 Ir 33_445 25 146.186(7) no
Ir Si2 Ir 32 25 105.201(11) no
Ir Si2 Ir 3 26_455 73.093(3) no
Ir Si2 Ir 2 26_455 71.545(5) no
Ir Si2 Ir . 26_455 127.400(5) no
Si1 Si2 Ir 7_445 26_455 175.21(4) no
Si1 Si2 Ir 8 26_455 118.17(4) no
Si1 Si2 Ir 34 26_455 70.86(4) no
Si1 Si2 Ir 25 26_455 132.19(3) no
Si1 Si2 Ir 26_455 26_455 112.69(3) no
Si1 Si2 Ir 16_544 26_455 98.41(3) no
Si1 Si2 Ir 17_444 26_455 84.69(3) no
Si1 Si2 Ir 27_445 26_455 72.60(3) no
Ir Si2 Ir 27_445 26_455 63.492(9) no
Ir Si2 Ir 33_445 26_455 105.201(11) no
Ir Si2 Ir 32 26_455 143.092(10) no
Ir Si2 Ir 25 26_455 63.492(9) no

loop_
_geom_bond_atom_site_label_1
_geom_bond_atom_site_label_2
_geom_bond_site_symmetry_2
_geom_bond_distance
_geom_bond_publ_flag
Ir Si1 27_545 2.4183(18) yes
Ir Si1 18_654 2.4183(18) ?
Ir Si2 . 2.4359(4) yes
Ir Si1 34 2.4449(17) yes
Ir Si1 7_445 2.4449(17) ?
Ir Si1 16_544 2.5048(17) yes
Ir Si1 25 2.5048(17) ?
Ir Mg 7 3.0398(3) yes
Ir Mg 16_544 3.0398(3) ?
Ir Si1 17_444 3.6591(18) no
Ir Si1 26_455 3.6591(18) no
Ir Ir 31_545 4.1248(5) no
Ir Ir 25 4.1249(5) no
Ir Ir 32 4.1880(4) no
Mg Ir 27_445 3.0398(3) ?
Mg Ir 15_554 3.0398(3) ?
Mg Ir 13_444 3.0398(3) ?
Mg Ir 25 3.0398(3) ?
Mg Ir 14_544 3.0398(3) ?
Mg Ir 26_455 3.0398(3) ?
Mg Si1 12_554 3.1168(17) yes
Mg Si1 36_445 3.1168(17) ?
Mg Si1 11_454 3.1168(17) ?
Mg Si1 35_545 3.1168(17) ?
Mg Si1 34 3.1168(17) ?
Mg Si1 10_444 3.1168(17) ?
Mg Si1 3_565 3.1438(18) yes
Mg Si1 1_445 3.1438(18) ?
Mg Si1 21_545 3.1438(18) ?
Mg Si1 19_665 3.1438(18) ?
Mg Si1 20_455 3.1438(18) ?
Mg Si1 2_655 3.1438(18) ?
Si1 Ir 26_565 2.4183(18) ?
Si1 Ir 13_554 2.4449(17) ?
Si1 Ir 25 2.5048(17) ?
Si1 Si1 3_565 2.577(3) yes
Si1 Si1 2_665 2.577(3) ?
Si1 Si2 13_554 2.6980(17) yes
Si1 Si1 35_655 2.734(3) no
Si1 Si1 19_665 2.736(3) no
Si1 Mg 16_554 3.1168(17) ?
Si1 Mg 1_665 3.1438(18) ?
Si1 Si1 20_565 3.304(2) no
Si1 Si1 21_655 3.304(2) no
Si1 Si2 25 3.3809(17) no
Si1 Ir 27 3.6591(18) no
Si2 Ir 3 2.4359(4) yes
Si2 Ir 2 2.4359(4) ?
Si2 Si1 7_445 2.6980(17) ?
Si2 Si1 36_445 2.6980(17) ?
Si2 Si1 35_545 2.6980(17) ?
Si2 Si1 9_455 2.6980(17) ?
Si2 Si1 8 2.6980(17) ?
Si2 Si1 34 2.6980(17) ?
Si2 Si1 18_554 3.3809(17) no
Si2 Si1 25 3.3809(17) no
Si2 Si1 26_455 3.3809(18) no
Si2 Si1 16_544 3.3809(17) no
Si2 Si1 17_444 3.3809(17) no
Si2 Si1 27_445 3.3809(17) no
